data_7105517
loop_
_publ_author_name
'Bassindale, Alan R.'
'Sohail, M.'
'Taylor, Peter G.'
'Korlyukov, Alexander A.'
'Arkhipov, Dmitry E.'

_publ_section_title
;
 Four independent structures of a pentacoordinate silicon species at
 different points on the Berry pseudorotation pathway
;
_journal_issue 19
_journal_name_full 'Chemical Communications'
_journal_page_first 3274
_journal_page_last 3276
_journal_paper_doi 10.1039/c000803f
_journal_volume 46
_journal_year 2010
_chemical_formula_moiety 'C13 H13 Cl2 N2 O2 Si, C5 H4 Cl N O, H2 O, Cl '
_chemical_formula_sum 'C18 H19 Cl4 N3 O4 Si'
_chemical_formula_weight 511.25
_chemical_name_systematic
;
?
;
_space_group_IT_number 14
_symmetry_cell_setting monoclinic
_symmetry_space_group_name_Hall '-P 2yn'
_symmetry_space_group_name_H-M 'P 1 21/n 1'
_atom_sites_solution_hydrogens geom
_atom_sites_solution_primary direct
_atom_sites_solution_secondary difmap
_audit_creation_method SHELXL-97
_cell_angle_alpha 90.00
_cell_angle_beta 96.267(2)
_cell_angle_gamma 90.00
_cell_formula_units_Z 4
_cell_length_a 7.6414(8)
_cell_length_b 21.915(2)
_cell_length_c 12.8697(14)
_cell_measurement_reflns_used 6205
_cell_measurement_temperature 100(2)
_cell_measurement_theta_max 32.95
_cell_measurement_theta_min 2.45
_cell_volume 2142.3(4)
_computing_cell_refinement 'APEX2 (Bruker, 2005)'
_computing_data_collection 'APEX2 (Bruker, 2005)'
_computing_data_reduction 'APEX2 (Bruker, 2005)'
_computing_molecular_graphics 'SHELXTL ver. 5.1 (Sheldrick, 1998)'
_computing_publication_material 'SHELXTL ver. 5.1 (Sheldrick, 1998)'
_computing_structure_refinement 'SHELXTL ver. 5.1 (Sheldrick, 1998)'
_computing_structure_solution 'SHELXTL ver. 5.1 (Sheldrick, 1998)'
_diffrn_ambient_temperature 100(2)
_diffrn_measured_fraction_theta_full 0.991
_diffrn_measured_fraction_theta_max 0.991
_diffrn_measurement_device_type 'Bruker APEX II CCD area detector'
_diffrn_measurement_method 'phi and omega scans'
_diffrn_radiation_monochromator graphite
_diffrn_radiation_source 'fine-focus sealed tube'
_diffrn_radiation_type MoK\a
_diffrn_radiation_wavelength 0.71073
_diffrn_reflns_av_R_equivalents 0.0325
_diffrn_reflns_av_sigmaI/netI 0.0274
_diffrn_reflns_limit_h_max 10
_diffrn_reflns_limit_h_min -10
_diffrn_reflns_limit_k_max 30
_diffrn_reflns_limit_k_min -30
_diffrn_reflns_limit_l_max 18
_diffrn_reflns_limit_l_min -18
_diffrn_reflns_number 26805
_diffrn_reflns_theta_full 30.03
_diffrn_reflns_theta_max 30.03
_diffrn_reflns_theta_min 1.86
_exptl_absorpt_coefficient_mu 0.640
_exptl_absorpt_correction_T_max 0.9271
_exptl_absorpt_correction_T_min 0.8826
_exptl_absorpt_correction_type multi-scan
_exptl_absorpt_process_details 'APEX2 (Bruker, 2005)'
_exptl_crystal_colour colorless
_exptl_crystal_density_diffrn 1.585
_exptl_crystal_density_method 'not measured'
_exptl_crystal_description prism
_exptl_crystal_F_000 1048
_exptl_crystal_size_max 0.20
_exptl_crystal_size_mid 0.15
_exptl_crystal_size_min 0.12
_refine_diff_density_max 0.615
_refine_diff_density_min -0.423
_refine_diff_density_rms 0.071
_refine_ls_extinction_method none
_refine_ls_goodness_of_fit_ref 1.014
_refine_ls_hydrogen_treatment constr
_refine_ls_matrix_type full
_refine_ls_number_parameters 272
_refine_ls_number_reflns 6212
_refine_ls_number_restraints 0
_refine_ls_restrained_S_all 1.014
_refine_ls_R_factor_all 0.0437
_refine_ls_R_factor_gt 0.0374
_refine_ls_shift/su_max 0.001
_refine_ls_shift/su_mean 0.000
_refine_ls_structure_factor_coef Fsqd
_refine_ls_weighting_details 'calc w=1/[\s^2^(Fo^2^)+(0.0464P)^2^+1.8647P] where P=(Fo^2^+2Fc^2^)/3'
_refine_ls_weighting_scheme calc
_refine_ls_wR_factor_gt 0.0923
_refine_ls_wR_factor_ref 0.0958
_reflns_number_gt 5481
_reflns_number_total 6212
_reflns_threshold_expression I>2u(I)
_cod_data_source_file c000803f.txt
_cod_data_source_block sm108bis
_cod_depositor_comments
;
The following automatic conversions were performed:
'_symmetry_cell_setting' value 'Monoclinic' changed to 'monoclinic'
according to '/home/saulius/struct/CIF-dictionaries/cif_core.dic'
dictionary named 'cif_core.dic' version 2.4.1 from 2010-06-29.

Automatic conversion script
Id: cif_fix_enum 1527 2010-12-29 10:47:43Z saulius 
;
_cod_original_sg_symbol_H-M 'P 21/n'
_cod_database_code 7105517

loop_
_symmetry_equiv_pos_as_xyz
'x, y, z'
'-x+1/2, y+1/2, -z+1/2'
'-x, -y, -z'
'x-1/2, -y-1/2, z-1/2'

loop_
_atom_site_label
_atom_site_type_symbol
_atom_site_fract_x
_atom_site_fract_y
_atom_site_fract_z
_atom_site_U_iso_or_equiv
_atom_site_adp_type
_atom_site_occupancy
_atom_site_symmetry_multiplicity
_atom_site_calc_flag
_atom_site_refinement_flags
_atom_site_disorder_assembly
_atom_site_disorder_group
Si1 Si 0.27339(5) 0.934801(19) 0.63217(3) 0.01380(9) Uani 1 1 d . . .
Cl1 Cl 0.36258(5) 1.065262(18) 0.93857(3) 0.01892(9) Uani 1 1 d . . .
O1 O 0.04453(14) 0.94269(5) 0.66396(9) 0.0166(2) Uani 1 1 d . . .
N1 N 0.17421(16) 1.00228(6) 0.79343(10) 0.0137(2) Uani 1 1 d . . .
C1 C 0.33803(19) 0.98360(7) 0.75156(12) 0.0150(3) Uani 1 1 d . . .
H1A H 0.4135 0.9600 0.8047 0.018 Uiso 1 1 calc R . .
H1B H 0.4043 1.0200 0.7323 0.018 Uiso 1 1 calc R . .
C2 C 0.0242(2) 0.97821(7) 0.74167(12) 0.0143(3) Uani 1 1 d . . .
C3 C -0.1401(2) 0.99299(8) 0.77466(13) 0.0179(3) Uani 1 1 d . . .
H3A H -0.2455 0.9765 0.7398 0.022 Uiso 1 1 calc R . .
C4 C -0.1457(2) 1.03161(8) 0.85802(13) 0.0200(3) Uani 1 1 d . . .
H4A H -0.2561 1.0423 0.8803 0.024 Uiso 1 1 calc R . .
C5 C 0.0093(2) 1.05549(8) 0.91088(13) 0.0187(3) Uani 1 1 d . . .
H5A H 0.0051 1.0821 0.9688 0.022 Uiso 1 1 calc R . .
C6 C 0.1664(2) 1.03962(7) 0.87729(12) 0.0154(3) Uani 1 1 d . . .
Cl1' Cl 0.26929(6) 0.712547(18) 0.63227(3) 0.02376(10) Uani 1 1 d . . .
O1' O 0.51176(15) 0.91793(5) 0.62357(9) 0.0172(2) Uani 1 1 d . . .
N1' N 0.41512(17) 0.82053(6) 0.62160(10) 0.0147(2) Uani 1 1 d . . .
C1' C 0.2464(2) 0.84898(7) 0.63942(12) 0.0161(3) Uani 1 1 d . . .
H1'A H 0.2135 0.8372 0.7090 0.019 Uiso 1 1 calc R . .
H1'B H 0.1523 0.8352 0.5856 0.019 Uiso 1 1 calc R . .
C2' C 0.5490(2) 0.86110(7) 0.61220(12) 0.0153(3) Uani 1 1 d . . .
C3' C 0.7141(2) 0.83947(8) 0.59094(13) 0.0194(3) Uani 1 1 d . . .
H3'A H 0.8070 0.8671 0.5816 0.023 Uiso 1 1 calc R . .
C4' C 0.7388(2) 0.77756(9) 0.58386(13) 0.0232(3) Uani 1 1 d . . .
H4'A H 0.8502 0.7624 0.5697 0.028 Uiso 1 1 calc R . .
C5' C 0.6029(2) 0.73629(8) 0.59716(13) 0.0221(3) Uani 1 1 d . . .
H5'A H 0.6215 0.6935 0.5932 0.027 Uiso 1 1 calc R . .
C6' C 0.4433(2) 0.75911(7) 0.61585(12) 0.0178(3) Uani 1 1 d . . .
C100 C 0.2363(2) 0.97394(8) 0.50452(13) 0.0215(3) Uani 1 1 d . . .
H10A H 0.1975 1.0159 0.5149 0.032 Uiso 1 1 calc R . .
H10B H 0.1455 0.9522 0.4592 0.032 Uiso 1 1 calc R . .
H10C H 0.3461 0.9745 0.4717 0.032 Uiso 1 1 calc R . .
Cl1L Cl 0.94704(6) 0.63377(2) 0.82234(5) 0.03402(12) Uani 1 1 d . . .
O1L O 0.44065(17) 0.75655(6) 0.88170(11) 0.0263(3) Uani 1 1 d . . .
H1LA H 0.4007 0.7918 0.8931 0.039 Uiso 1 1 d R . .
N1L N 0.68567(19) 0.70504(7) 0.85498(11) 0.0206(3) Uani 1 1 d . . .
C1L C 0.6108(2) 0.75926(8) 0.86597(12) 0.0192(3) Uani 1 1 d . . .
C2L C 0.7015(2) 0.81463(8) 0.86177(13) 0.0202(3) Uani 1 1 d . . .
H2LA H 0.6435 0.8525 0.8686 0.024 Uiso 1 1 calc R . .
C3L C 0.8778(2) 0.81228(8) 0.84731(13) 0.0214(3) Uani 1 1 d . . .
H3LA H 0.9436 0.8490 0.8456 0.026 Uiso 1 1 calc R . .
C4L C 0.9594(2) 0.75639(8) 0.83530(13) 0.0212(3) Uani 1 1 d . . .
H4LA H 1.0804 0.7536 0.8250 0.025 Uiso 1 1 calc R . .
C5L C 0.8550(2) 0.70538(8) 0.83913(13) 0.0198(3) Uani 1 1 d . . .
Cl2 Cl 0.28980(5) 0.874779(18) 0.93522(3) 0.01925(9) Uani 1 1 d . . .
O1W O 0.4043(2) 0.61108(7) 0.85779(13) 0.0366(3) Uani 1 1 d . . .
H1WA H 0.4863 0.6372 0.8568 0.055 Uiso 1 1 d R . .
H1WB H 0.3268 0.6384 0.8627 0.055 Uiso 1 1 d R . .

loop_
_atom_site_aniso_label
_atom_site_aniso_U_11
_atom_site_aniso_U_22
_atom_site_aniso_U_33
_atom_site_aniso_U_23
_atom_site_aniso_U_13
_atom_site_aniso_U_12
Si1 0.01094(18) 0.01396(19) 0.01672(19) -0.00061(14) 0.00245(14) 0.00010(14)
Cl1 0.01574(17) 0.01843(17) 0.02190(18) -0.00486(13) -0.00112(13) 0.00093(13)
O1 0.0111(5) 0.0196(5) 0.0192(5) -0.0038(4) 0.0021(4) -0.0007(4)
N1 0.0119(5) 0.0128(5) 0.0163(6) -0.0001(4) 0.0014(4) 0.0010(4)
C1 0.0103(6) 0.0152(6) 0.0201(7) -0.0017(5) 0.0043(5) -0.0008(5)
C2 0.0126(6) 0.0140(6) 0.0165(6) 0.0007(5) 0.0022(5) 0.0002(5)
C3 0.0109(6) 0.0220(7) 0.0212(7) 0.0004(6) 0.0030(5) 0.0007(5)
C4 0.0150(7) 0.0232(8) 0.0225(8) 0.0016(6) 0.0052(6) 0.0047(6)
C5 0.0191(7) 0.0186(7) 0.0189(7) -0.0019(6) 0.0037(6) 0.0038(6)
C6 0.0147(6) 0.0138(6) 0.0173(7) -0.0001(5) 0.0001(5) 0.0013(5)
Cl1' 0.0315(2) 0.01485(17) 0.0251(2) -0.00269(14) 0.00382(16) -0.00341(14)
O1' 0.0121(5) 0.0161(5) 0.0238(6) -0.0007(4) 0.0040(4) 0.0004(4)
N1' 0.0142(6) 0.0155(6) 0.0144(6) -0.0012(4) 0.0022(4) 0.0015(5)
C1' 0.0124(6) 0.0157(7) 0.0206(7) -0.0011(5) 0.0042(5) 0.0003(5)
C2' 0.0136(6) 0.0189(7) 0.0134(6) 0.0004(5) 0.0011(5) 0.0012(5)
C3' 0.0147(7) 0.0256(8) 0.0180(7) -0.0013(6) 0.0024(5) 0.0031(6)
C4' 0.0203(8) 0.0303(9) 0.0191(7) -0.0040(6) 0.0024(6) 0.0106(7)
C5' 0.0279(8) 0.0206(8) 0.0172(7) -0.0037(6) -0.0008(6) 0.0089(6)
C6' 0.0239(8) 0.0158(7) 0.0135(7) -0.0016(5) 0.0008(6) 0.0020(6)
C100 0.0182(7) 0.0260(8) 0.0205(7) 0.0046(6) 0.0030(6) 0.0030(6)
Cl1L 0.0263(2) 0.0246(2) 0.0515(3) -0.00566(19) 0.0052(2) 0.00474(17)
O1L 0.0181(6) 0.0253(6) 0.0369(7) -0.0085(5) 0.0097(5) -0.0035(5)
N1L 0.0190(6) 0.0216(7) 0.0214(7) -0.0026(5) 0.0028(5) -0.0025(5)
C1L 0.0174(7) 0.0250(8) 0.0155(7) -0.0042(6) 0.0035(5) -0.0019(6)
C2L 0.0201(7) 0.0226(8) 0.0181(7) -0.0025(6) 0.0033(6) -0.0020(6)
C3L 0.0208(8) 0.0226(8) 0.0209(7) 0.0001(6) 0.0024(6) -0.0051(6)
C4L 0.0158(7) 0.0287(9) 0.0188(7) -0.0003(6) 0.0014(6) -0.0015(6)
C5L 0.0201(7) 0.0214(8) 0.0180(7) -0.0014(6) 0.0020(6) 0.0014(6)
Cl2 0.01533(16) 0.02018(18) 0.02291(18) -0.00098(13) 0.00506(13) -0.00158(13)
O1W 0.0305(7) 0.0276(7) 0.0519(10) 0.0011(6) 0.0055(7) 0.0018(6)

loop_
_atom_type_symbol
_atom_type_description
_atom_type_scat_dispersion_real
_atom_type_scat_dispersion_imag
_atom_type_scat_source
C C 0.0033 0.0016 'International Tables Vol C Tables 4.2.6.8 and 6.1.1.4'
H H 0.0000 0.0000 'International Tables Vol C Tables 4.2.6.8 and 6.1.1.4'
N N 0.0061 0.0033 'International Tables Vol C Tables 4.2.6.8 and 6.1.1.4'
O O 0.0106 0.0060 'International Tables Vol C Tables 4.2.6.8 and 6.1.1.4'
Si Si 0.0817 0.0704 'International Tables Vol C Tables 4.2.6.8 and 6.1.1.4'
Cl Cl 0.1484 0.1585 'International Tables Vol C Tables 4.2.6.8 and 6.1.1.4'

loop_
_geom_angle_atom_site_label_1
_geom_angle_atom_site_label_2
_geom_angle_atom_site_label_3
_geom_angle
_geom_angle_site_symmetry_1
_geom_angle_site_symmetry_3
_geom_angle_publ_flag
O1 Si1 C100 95.53(7) . . ?
O1 Si1 O1' 168.98(6) . . ?
C100 Si1 O1' 95.45(7) . . ?
O1 Si1 C1 86.38(6) . . ?
C100 Si1 C1 117.42(8) . . ?
O1' Si1 C1 89.44(6) . . ?
O1 Si1 C1' 88.35(6) . . ?
C100 Si1 C1' 119.84(8) . . ?
O1' Si1 C1' 85.34(6) . . ?
C1 Si1 C1' 122.74(7) . . ?
C2 O1 Si1 115.15(10) . . ?
C6 N1 C2 120.77(13) . . ?
C6 N1 C1 124.70(13) . . ?
C2 N1 C1 114.52(12) . . ?
N1 C1 Si1 107.27(10) . . ?
N1 C1 H1A 110.3 . . ?
Si1 C1 H1A 110.3 . . ?
N1 C1 H1B 110.3 . . ?
Si1 C1 H1B 110.3 . . ?
H1A C1 H1B 108.5 . . ?
O1 C2 N1 116.44(13) . . ?
O1 C2 C3 124.04(14) . . ?
N1 C2 C3 119.52(14) . . ?
C4 C3 C2 118.89(15) . . ?
C4 C3 H3A 120.6 . . ?
C2 C3 H3A 120.6 . . ?
C3 C4 C5 120.93(15) . . ?
C3 C4 H4A 119.5 . . ?
C5 C4 H4A 119.5 . . ?
C6 C5 C4 118.50(15) . . ?
C6 C5 H5A 120.8 . . ?
C4 C5 H5A 120.8 . . ?
N1 C6 C5 121.36(14) . . ?
N1 C6 Cl1 116.82(11) . . ?
C5 C6 Cl1 121.81(13) . . ?
C2' O1' Si1 115.16(10) . . ?
C6' N1' C2' 120.73(14) . . ?
C6' N1' C1' 124.84(13) . . ?
C2' N1' C1' 114.42(13) . . ?
N1' C1' Si1 108.10(10) . . ?
N1' C1' H1'A 110.1 . . ?
Si1 C1' H1'A 110.1 . . ?
N1' C1' H1'B 110.1 . . ?
Si1 C1' H1'B 110.1 . . ?
H1'A C1' H1'B 108.4 . . ?
O1' C2' N1' 116.16(13) . . ?
O1' C2' C3' 124.24(15) . . ?
N1' C2' C3' 119.60(15) . . ?
C4' C3' C2' 118.64(16) . . ?
C4' C3' H3'A 120.7 . . ?
C2' C3' H3'A 120.7 . . ?
C3' C4' C5' 121.35(16) . . ?
C3' C4' H4'A 119.3 . . ?
C5' C4' H4'A 119.3 . . ?
C6' C5' C4' 118.28(16) . . ?
C6' C5' H5'A 120.9 . . ?
C4' C5' H5'A 120.9 . . ?
C5' C6' N1' 121.33(16) . . ?
C5' C6' Cl1' 121.76(13) . . ?
N1' C6' Cl1' 116.91(12) . . ?
Si1 C100 H10A 109.5 . . ?
Si1 C100 H10B 109.5 . . ?
H10A C100 H10B 109.5 . . ?
Si1 C100 H10C 109.5 . . ?
H10A C100 H10C 109.5 . . ?
H10B C100 H10C 109.5 . . ?
C1L O1L H1LA 111.0 . . ?
C5L N1L C1L 116.53(15) . . ?
N1L C1L O1L 114.30(15) . . ?
N1L C1L C2L 123.25(15) . . ?
O1L C1L C2L 122.46(16) . . ?
C3L C2L C1L 117.81(16) . . ?
C3L C2L H2LA 121.1 . . ?
C1L C2L H2LA 121.1 . . ?
C2L C3L C4L 120.25(16) . . ?
C2L C3L H3LA 119.9 . . ?
C4L C3L H3LA 119.9 . . ?
C5L C4L C3L 116.25(15) . . ?
C5L C4L H4LA 121.9 . . ?
C3L C4L H4LA 121.9 . . ?
N1L C5L C4L 125.89(16) . . ?
N1L C5L Cl1L 115.22(13) . . ?
C4L C5L Cl1L 118.89(13) . . ?
H1WA O1W H1WB 92.7 . . ?

loop_
_geom_bond_atom_site_label_1
_geom_bond_atom_site_label_2
_geom_bond_distance
_geom_bond_site_symmetry_2
_geom_bond_publ_flag
Si1 O1 1.8471(12) . ?
Si1 C100 1.8475(17) . ?
Si1 O1' 1.8737(12) . ?
Si1 C1 1.8928(16) . ?
Si1 C1' 1.8955(16) . ?
Cl1 C6 1.7106(16) . ?
O1 C2 1.2901(19) . ?
N1 C6 1.361(2) . ?
N1 C2 1.3669(19) . ?
N1 C1 1.4738(19) . ?
C1 H1A 0.9900 . ?
C1 H1B 0.9900 . ?
C2 C3 1.407(2) . ?
C3 C4 1.371(2) . ?
C3 H3A 0.9500 . ?
C4 C5 1.401(2) . ?
C4 H4A 0.9500 . ?
C5 C6 1.365(2) . ?
C5 H5A 0.9500 . ?
Cl1' C6' 1.7073(18) . ?
O1' C2' 1.2893(19) . ?
N1' C6' 1.366(2) . ?
N1' C2' 1.370(2) . ?
N1' C1' 1.4725(19) . ?
C1' H1'A 0.9900 . ?
C1' H1'B 0.9900 . ?
C2' C3' 1.403(2) . ?
C3' C4' 1.374(3) . ?
C3' H3'A 0.9500 . ?
C4' C5' 1.401(3) . ?
C4' H4'A 0.9500 . ?
C5' C6' 1.364(2) . ?
C5' H5'A 0.9500 . ?
C100 H10A 0.9800 . ?
C100 H10B 0.9800 . ?
C100 H10C 0.9800 . ?
Cl1L C5L 1.7427(18) . ?
O1L C1L 1.339(2) . ?
O1L H1LA 0.8500 . ?
N1L C5L 1.332(2) . ?
N1L C1L 1.333(2) . ?
C1L C2L 1.401(2) . ?
C2L C3L 1.381(2) . ?
C2L H2LA 0.9500 . ?
C3L C4L 1.391(3) . ?
C3L H3LA 0.9500 . ?
C4L C5L 1.377(2) . ?
C4L H4LA 0.9500 . ?
O1W H1WA 0.8504 . ?
O1W H1WB 0.8499 . ?

loop_
_geom_hbond_atom_site_label_D
_geom_hbond_atom_site_label_H
_geom_hbond_atom_site_label_A
_geom_hbond_distance_DH
_geom_hbond_distance_HA
_geom_hbond_distance_DA
_geom_hbond_angle_DHA
_geom_hbond_site_symmetry_A
_geom_hbond_publ_flag
O1L H1LA Cl2 0.85 2.10 2.9478(14) 174 . yes
O1W H1WA N1L 0.85 2.13 2.980(2) 178 . yes

loop_
_geom_torsion_atom_site_label_1
_geom_torsion_atom_site_label_2
_geom_torsion_atom_site_label_3
_geom_torsion_atom_site_label_4
_geom_torsion
_geom_torsion_site_symmetry_1
_geom_torsion_site_symmetry_2
_geom_torsion_site_symmetry_3
_geom_torsion_site_symmetry_4
_geom_torsion_publ_flag
C100 Si1 O1 C2 -112.75(12) . . . . ?
O1' Si1 O1 C2 72.4(3) . . . . ?
C1 Si1 O1 C2 4.48(12) . . . . ?
C1' Si1 O1 C2 127.43(12) . . . . ?
C6 N1 C1 Si1 -177.60(12) . . . . ?
C2 N1 C1 Si1 3.24(15) . . . . ?
O1 Si1 C1 N1 -3.99(10) . . . . ?
C100 Si1 C1 N1 90.36(11) . . . . ?
O1' Si1 C1 N1 -173.79(10) . . . . ?
C1' Si1 C1 N1 -89.69(12) . . . . ?
Si1 O1 C2 N1 -3.60(17) . . . . ?
Si1 O1 C2 C3 176.33(12) . . . . ?
C6 N1 C2 O1 -179.13(14) . . . . ?
C1 N1 C2 O1 0.06(19) . . . . ?
C6 N1 C2 C3 0.9(2) . . . . ?
C1 N1 C2 C3 -179.88(14) . . . . ?
O1 C2 C3 C4 -179.60(15) . . . . ?
N1 C2 C3 C4 0.3(2) . . . . ?
C2 C3 C4 C5 -0.9(2) . . . . ?
C3 C4 C5 C6 0.3(3) . . . . ?
C2 N1 C6 C5 -1.6(2) . . . . ?
C1 N1 C6 C5 179.25(15) . . . . ?
C2 N1 C6 Cl1 178.06(11) . . . . ?
C1 N1 C6 Cl1 -1.1(2) . . . . ?
C4 C5 C6 N1 1.0(2) . . . . ?
C4 C5 C6 Cl1 -178.65(13) . . . . ?
O1 Si1 O1' C2' 64.0(3) . . . . ?
C100 Si1 O1' C2' -110.91(12) . . . . ?
C1 Si1 O1' C2' 131.59(12) . . . . ?
C1' Si1 O1' C2' 8.67(12) . . . . ?
C6' N1' C1' Si1 -176.52(12) . . . . ?
C2' N1' C1' Si1 4.42(15) . . . . ?
O1 Si1 C1' N1' -177.66(10) . . . . ?
C100 Si1 C1' N1' 86.91(12) . . . . ?
O1' Si1 C1' N1' -6.70(10) . . . . ?
C1 Si1 C1' N1' -93.03(11) . . . . ?
Si1 O1' C2' N1' -8.18(17) . . . . ?
Si1 O1' C2' C3' 171.55(12) . . . . ?
C6' N1' C2' O1' -176.86(14) . . . . ?
C1' N1' C2' O1' 2.25(19) . . . . ?
C6' N1' C2' C3' 3.4(2) . . . . ?
C1' N1' C2' C3' -177.49(14) . . . . ?
O1' C2' C3' C4' 177.94(15) . . . . ?
N1' C2' C3' C4' -2.3(2) . . . . ?
C2' C3' C4' C5' 0.2(3) . . . . ?
C3' C4' C5' C6' 1.0(3) . . . . ?
C4' C5' C6' N1' 0.0(2) . . . . ?
C4' C5' C6' Cl1' 179.57(13) . . . . ?
C2' N1' C6' C5' -2.2(2) . . . . ?
C1' N1' C6' C5' 178.75(15) . . . . ?
C2' N1' C6' Cl1' 178.19(11) . . . . ?
C1' N1' C6' Cl1' -0.8(2) . . . . ?
C5L N1L C1L O1L 179.99(14) . . . . ?
C5L N1L C1L C2L -0.1(2) . . . . ?
N1L C1L C2L C3L -1.2(2) . . . . ?
O1L C1L C2L C3L 178.69(15) . . . . ?
C1L C2L C3L C4L 1.3(2) . . . . ?
C2L C3L C4L C5L -0.2(2) . . . . ?
C1L N1L C5L C4L 1.4(3) . . . . ?
C1L N1L C5L Cl1L -178.68(12) . . . . ?
C3L C4L C5L N1L -1.2(3) . . . . ?
C3L C4L C5L Cl1L 178.86(13) . . . . ?
